data_4102994
loop_
_publ_author_name
'Gerald F. Manbeck'
'William W. Brennessel'
'Robert A. Stockland'
'Richard Eisenberg'

_publ_section_title
;
 Luminescent Au(I)/Cu(I) Alkynyl Clusters with an Ethynyl Steroid and
 Related Aliphatic Ligands: An Octanuclear Au4Cu4 Cluster and Luminescence
 Polymorphism in Au3Cu2 Clusters
;
_journal_name_full 'Journal of the American Chemical Society'
_journal_page_first 12307
_journal_page_last 12318
_journal_paper_doi 10.1021/ja103400e
_journal_volume 132
_journal_year 2010
_chemical_formula_moiety 'C36 H30 N P2, C16 H22 Au O2'
_chemical_formula_sum 'C52 H52 Au N O2 P2'
_chemical_formula_weight 981.85
_chemical_name_common 3
_chemical_name_systematic
; 
 ? 
;
_space_group_IT_number 15
_symmetry_cell_setting monoclinic
_symmetry_space_group_name_Hall '-C 2yc'
_symmetry_space_group_name_H-M 'C 1 2/c 1'
_atom_sites_solution_hydrogens geom
_atom_sites_solution_primary direct
_atom_sites_solution_secondary difmap
_audit_creation_method SHELXL-97
_cell_angle_alpha 90.00
_cell_angle_beta 103.233(2)
_cell_angle_gamma 90.00
_cell_formula_units_Z 4
_cell_length_a 17.9902(17)
_cell_length_b 16.2836(16)
_cell_length_c 15.1191(15)
_cell_measurement_reflns_used 4080
_cell_measurement_temperature 100.0(1)
_cell_measurement_theta_max 34.83
_cell_measurement_theta_min 2.33
_cell_volume 4311.5(7)
_computing_cell_refinement 'SAINT (Bruker, 2008)'
_computing_data_collection 'APEX2 (Bruker, 2009)'
_computing_data_reduction 'SAINT (Bruker, 2008)'
_computing_molecular_graphics 'SHELXTL (Sheldrick, 2008)'
_computing_publication_material 'SHELXTL (Sheldrick, 2008)'
_computing_structure_refinement 'SHELXL-97 (Sheldrick, 2008)'
_computing_structure_solution 'SIR97 (Altomare et al., 1999)'
_diffrn_ambient_temperature 100.0(1)
_diffrn_measured_fraction_theta_full 0.983
_diffrn_measured_fraction_theta_max 0.983
_diffrn_measurement_device_type 'Bruker SMART APEX II CCD Platform'
_diffrn_measurement_method 'area detector, \w scans per \f'
_diffrn_radiation_monochromator graphite
_diffrn_radiation_source 'fine-focus sealed tube'
_diffrn_radiation_type MoK\a
_diffrn_radiation_wavelength 0.71073
_diffrn_reflns_av_R_equivalents 0.0819
_diffrn_reflns_av_sigmaI/netI 0.0926
_diffrn_reflns_limit_h_max 30
_diffrn_reflns_limit_h_min -30
_diffrn_reflns_limit_k_max 28
_diffrn_reflns_limit_k_min -28
_diffrn_reflns_limit_l_max 26
_diffrn_reflns_limit_l_min -26
_diffrn_reflns_number 39362
_diffrn_reflns_theta_full 37.78
_diffrn_reflns_theta_max 37.78
_diffrn_reflns_theta_min 1.71
_diffrn_standards_number 0
_exptl_absorpt_coefficient_mu 3.529
_exptl_absorpt_correction_T_max 0.8433
_exptl_absorpt_correction_T_min 0.4847
_exptl_absorpt_correction_type multi-scan
_exptl_absorpt_process_details 'SADABS (Sheldrick, 2008)'
_exptl_crystal_colour colorless
_exptl_crystal_density_diffrn 1.513
_exptl_crystal_density_method 'not measured'
_exptl_crystal_description rod
_exptl_crystal_F_000 1984
_exptl_crystal_size_max 0.24
_exptl_crystal_size_mid 0.05
_exptl_crystal_size_min 0.05
_refine_diff_density_max 1.642
_refine_diff_density_min -1.875
_refine_diff_density_rms 0.163
_refine_ls_extinction_method none
_refine_ls_goodness_of_fit_ref 0.986
_refine_ls_hydrogen_treatment constr
_refine_ls_matrix_type full
_refine_ls_number_parameters 326
_refine_ls_number_reflns 11361
_refine_ls_number_restraints 22
_refine_ls_restrained_S_all 0.986
_refine_ls_R_factor_all 0.0975
_refine_ls_R_factor_gt 0.0487
_refine_ls_shift/su_max 0.001
_refine_ls_shift/su_mean 0.000
_refine_ls_structure_factor_coef Fsqd
_refine_ls_weighting_details 'calc w=1/[\s^2^(Fo^2^)+(0.0378P)^2^+0.0000P] where P=(Fo^2^+2Fc^2^)/3'
_refine_ls_weighting_scheme calc
_refine_ls_wR_factor_gt 0.0843
_refine_ls_wR_factor_ref 0.0993
_reflns_number_gt 7278
_reflns_number_total 11361
_reflns_threshold_expression >2sigma(I)
_cod_data_source_file ja103400e_si_003_3.cif
_cod_data_source_block 3
_cod_database_code 4102994

loop_
_symmetry_equiv_pos_as_xyz
'x, y, z'
'-x, y, -z+1/2'
'x+1/2, y+1/2, z'
'-x+1/2, y+1/2, -z+1/2'
'-x, -y, -z'
'x, -y, z-1/2'
'-x+1/2, -y+1/2, -z'
'x+1/2, -y+1/2, z-1/2'

loop_
_atom_site_label
_atom_site_type_symbol
_atom_site_fract_x
_atom_site_fract_y
_atom_site_fract_z
_atom_site_U_iso_or_equiv
_atom_site_adp_type
_atom_site_occupancy
_atom_site_symmetry_multiplicity
_atom_site_calc_flag
_atom_site_refinement_flags
_atom_site_disorder_assembly
_atom_site_disorder_group
Au1 Au 0.5000 0.401991(11) 0.2500 0.02403(5) Uani 1 2 d S . .
C1 C 0.54080(16) 0.40633(19) 0.38398(19) 0.0250(6) Uani 1 1 d . . .
C2 C 0.56750(17) 0.41655(19) 0.4638(2) 0.0255(6) Uani 1 1 d D . .
O1 O 0.6101(3) 0.5346(3) 0.5653(4) 0.0289(11) Uani 0.50 1 d PD A 1
H1A H 0.5649 0.5513 0.5586 0.043 Uiso 0.50 1 calc PR A 1
C3 C 0.6103(4) 0.4453(5) 0.5567(4) 0.0249(16) Uani 0.50 1 d PDU A 1
C4 C 0.6961(3) 0.4260(4) 0.5705(4) 0.0256(12) Uani 0.50 1 d PD A 1
H4A H 0.7147 0.4468 0.5179 0.031 Uiso 0.50 1 calc PR A 1
H4B H 0.7248 0.4545 0.6257 0.031 Uiso 0.50 1 calc PR A 1
C5 C 0.7111(3) 0.3347(4) 0.5803(4) 0.0290(13) Uani 0.50 1 d PD A 1
H5A H 0.7663 0.3238 0.5876 0.035 Uiso 0.50 1 calc PR A 1
H5B H 0.6830 0.3058 0.5252 0.035 Uiso 0.50 1 calc PR A 1
C6 C 0.6848(4) 0.3032(5) 0.6639(4) 0.0351(15) Uani 0.50 1 d PD A 1
H6A H 0.6954 0.2436 0.6718 0.042 Uiso 0.50 1 calc PR A 1
H6B H 0.7130 0.3319 0.7191 0.042 Uiso 0.50 1 calc PR A 1
C7 C 0.5997(4) 0.3188(4) 0.6501(4) 0.0325(14) Uani 0.50 1 d PD A 1
H7A H 0.5718 0.2872 0.5969 0.039 Uiso 0.50 1 calc PR A 1
H7B H 0.5824 0.2993 0.7041 0.039 Uiso 0.50 1 calc PR A 1
C8 C 0.5806(4) 0.4089(4) 0.6354(4) 0.0278(12) Uani 0.50 1 d PD A 1
H8A H 0.6032 0.4395 0.6918 0.033 Uiso 0.50 1 calc PR A 1
H8B H 0.5245 0.4159 0.6228 0.033 Uiso 0.50 1 calc PR A 1
O1' O 0.6127(3) 0.5003(4) 0.5883(3) 0.0258(11) Uani 0.50 1 d PD A 5
H1B H 0.5724 0.5282 0.5752 0.039 Uiso 0.50 1 calc PR A 5
C3' C 0.5956(5) 0.4163(5) 0.5631(4) 0.0270(17) Uani 0.50 1 d PDU A 5
C4' C 0.6710(3) 0.3701(4) 0.5890(3) 0.0222(11) Uani 0.50 1 d PD A 5
H4C H 0.6645 0.3141 0.5628 0.027 Uiso 0.50 1 calc PR A 5
H4D H 0.7099 0.3989 0.5636 0.027 Uiso 0.50 1 calc PR A 5
C5' C 0.6983(3) 0.3644(4) 0.6919(4) 0.0275(13) Uani 0.50 1 d PD A 5
H5C H 0.7437 0.3283 0.7069 0.033 Uiso 0.50 1 calc PR A 5
H5D H 0.7139 0.4197 0.7164 0.033 Uiso 0.50 1 calc PR A 5
C6' C 0.6376(3) 0.3312(4) 0.7375(4) 0.0259(12) Uani 0.50 1 d PD A 5
H6C H 0.6271 0.2730 0.7199 0.031 Uiso 0.50 1 calc PR A 5
H6D H 0.6569 0.3333 0.8043 0.031 Uiso 0.50 1 calc PR A 5
C7' C 0.5643(4) 0.3801(4) 0.7111(4) 0.0283(13) Uani 0.50 1 d PD A 5
H7C H 0.5735 0.4370 0.7340 0.034 Uiso 0.50 1 calc PR A 5
H7D H 0.5251 0.3553 0.7393 0.034 Uiso 0.50 1 calc PR A 5
C8' C 0.5352(3) 0.3816(4) 0.6085(4) 0.0264(13) Uani 0.50 1 d PD A 5
H8C H 0.4885 0.4158 0.5925 0.032 Uiso 0.50 1 calc PR A 5
H8D H 0.5217 0.3252 0.5862 0.032 Uiso 0.50 1 calc PR A 5
P1 P 0.42121(4) 0.07980(4) 0.69494(4) 0.01647(13) Uani 1 1 d . . .
N1 N 0.5000 0.11632(19) 0.7500 0.0178(6) Uani 1 2 d S . .
C9 C 0.34831(15) 0.09085(18) 0.75772(17) 0.0203(5) Uani 1 1 d . . .
C10 C 0.36881(17) 0.1042(2) 0.8512(2) 0.0342(8) Uani 1 1 d . . .
H10A H 0.4211 0.1075 0.8817 0.041 Uiso 1 1 calc R . .
C11 C 0.3122(2) 0.1125(3) 0.8995(2) 0.0530(12) Uani 1 1 d . . .
H11A H 0.3257 0.1208 0.9634 0.064 Uiso 1 1 calc R . .
C12 C 0.2362(2) 0.1088(3) 0.8545(3) 0.0527(12) Uani 1 1 d . . .
H12A H 0.1977 0.1156 0.8877 0.063 Uiso 1 1 calc R . .
C13 C 0.21552(18) 0.0954(2) 0.7625(2) 0.0385(8) Uani 1 1 d . . .
H13A H 0.1631 0.0917 0.7326 0.046 Uiso 1 1 calc R . .
C14 C 0.27153(17) 0.0874(2) 0.7137(2) 0.0287(7) Uani 1 1 d . . .
H14A H 0.2574 0.0795 0.6497 0.034 Uiso 1 1 calc R . .
C15 C 0.38851(16) 0.13542(18) 0.59070(17) 0.0218(5) Uani 1 1 d . . .
C16 C 0.4059(2) 0.2175(2) 0.58546(19) 0.0313(7) Uani 1 1 d . . .
H16A H 0.4384 0.2438 0.6359 0.038 Uiso 1 1 calc R . .
C17 C 0.3763(3) 0.2621(2) 0.5069(2) 0.0454(10) Uani 1 1 d . . .
H17A H 0.3886 0.3186 0.5034 0.055 Uiso 1 1 calc R . .
C18 C 0.3289(2) 0.2235(3) 0.4338(2) 0.0468(10) Uani 1 1 d . . .
H18A H 0.3084 0.2539 0.3800 0.056 Uiso 1 1 calc R . .
C19 C 0.3111(2) 0.1419(3) 0.4380(2) 0.0406(9) Uani 1 1 d . . .
H19A H 0.2786 0.1159 0.3873 0.049 Uiso 1 1 calc R . .
C20 C 0.34044(17) 0.0976(2) 0.51604(19) 0.0295(6) Uani 1 1 d . . .
H20A H 0.3279 0.0411 0.5190 0.035 Uiso 1 1 calc R . .
C21 C 0.42642(15) -0.02610(17) 0.66390(17) 0.0186(5) Uani 1 1 d . . .
C22 C 0.46971(18) -0.0460(2) 0.60127(18) 0.0264(6) Uani 1 1 d . . .
H22A H 0.4921 -0.0035 0.5730 0.032 Uiso 1 1 calc R . .
C23 C 0.4804(2) -0.1268(2) 0.5799(2) 0.0319(7) Uani 1 1 d . . .
H23A H 0.5099 -0.1398 0.5371 0.038 Uiso 1 1 calc R . .
C24 C 0.4481(2) -0.1891(2) 0.6209(2) 0.0349(8) Uani 1 1 d . . .
H24A H 0.4551 -0.2448 0.6060 0.042 Uiso 1 1 calc R . .
C25 C 0.4059(2) -0.1699(2) 0.6833(3) 0.0357(8) Uani 1 1 d . . .
H25A H 0.3842 -0.2129 0.7117 0.043 Uiso 1 1 calc R . .
C26 C 0.39448(17) -0.08887(19) 0.7053(2) 0.0278(6) Uani 1 1 d . . .
H26A H 0.3651 -0.0764 0.7484 0.033 Uiso 1 1 calc R . .

loop_
_atom_site_aniso_label
_atom_site_aniso_U_11
_atom_site_aniso_U_22
_atom_site_aniso_U_33
_atom_site_aniso_U_23
_atom_site_aniso_U_13
_atom_site_aniso_U_12
Au1 0.01867(7) 0.03178(9) 0.01854(7) 0.000 -0.00215(5) 0.000
C1 0.0203(12) 0.0298(15) 0.0231(12) 0.0022(12) 0.0011(10) -0.0005(12)
C2 0.0217(13) 0.0335(17) 0.0221(12) 0.0062(11) 0.0064(10) -0.0005(11)
O1 0.021(2) 0.035(3) 0.027(3) -0.004(2) 0.0002(19) -0.004(2)
C3 0.024(3) 0.040(5) 0.011(2) 0.008(3) 0.005(2) 0.010(3)
C4 0.014(2) 0.040(3) 0.020(2) -0.007(2) 0.001(2) -0.002(2)
C5 0.017(3) 0.046(4) 0.022(3) -0.004(2) 0.000(2) 0.000(3)
C6 0.032(3) 0.043(4) 0.028(3) 0.009(3) 0.003(3) 0.001(3)
C7 0.035(4) 0.036(4) 0.028(3) 0.013(3) 0.009(3) 0.003(3)
C8 0.028(3) 0.038(4) 0.021(2) 0.003(2) 0.013(2) 0.001(3)
O1' 0.027(2) 0.033(3) 0.017(2) 0.003(2) 0.0034(18) -0.006(2)
C3' 0.034(4) 0.029(4) 0.019(3) 0.010(2) 0.007(2) -0.004(3)
C4' 0.020(3) 0.031(3) 0.015(2) 0.000(2) 0.0027(19) -0.003(2)
C5' 0.028(3) 0.033(3) 0.017(2) 0.007(2) -0.003(2) -0.006(3)
C6' 0.030(3) 0.030(3) 0.016(2) 0.005(2) 0.002(2) -0.014(2)
C7' 0.029(3) 0.039(4) 0.019(2) 0.003(2) 0.011(2) -0.011(3)
C8' 0.020(3) 0.042(4) 0.015(2) 0.000(2) 0.001(2) -0.012(2)
P1 0.0139(3) 0.0220(3) 0.0130(3) -0.0023(2) 0.0020(2) 0.0007(2)
N1 0.0123(13) 0.0211(16) 0.0183(13) 0.000 0.0000(11) 0.000
C9 0.0157(11) 0.0276(14) 0.0176(10) -0.0040(10) 0.0039(9) -0.0004(10)
C10 0.0184(13) 0.063(2) 0.0210(12) -0.0150(14) 0.0049(10) 0.0002(15)
C11 0.0283(17) 0.110(4) 0.0231(15) -0.0292(19) 0.0108(13) -0.002(2)
C12 0.0228(16) 0.105(4) 0.0345(18) -0.029(2) 0.0145(14) -0.001(2)
C13 0.0151(13) 0.065(2) 0.0353(16) -0.0181(17) 0.0054(11) -0.0041(15)
C14 0.0178(13) 0.046(2) 0.0210(12) -0.0080(12) 0.0012(10) -0.0020(12)
C15 0.0226(13) 0.0288(15) 0.0137(10) -0.0023(10) 0.0035(9) 0.0090(11)
C16 0.0450(19) 0.0292(16) 0.0184(12) -0.0015(11) 0.0045(12) 0.0125(14)
C17 0.073(3) 0.036(2) 0.0274(16) 0.0088(14) 0.0115(17) 0.0216(19)
C18 0.058(2) 0.058(3) 0.0212(14) 0.0098(15) 0.0040(15) 0.034(2)
C19 0.0366(19) 0.063(3) 0.0174(13) -0.0020(14) -0.0030(12) 0.0166(17)
C20 0.0247(14) 0.0430(18) 0.0184(11) -0.0042(13) -0.0003(10) 0.0059(14)
C21 0.0177(12) 0.0199(13) 0.0164(11) -0.0036(9) 0.0001(9) 0.0010(9)
C22 0.0323(16) 0.0302(16) 0.0160(11) -0.0020(10) 0.0041(11) 0.0082(12)
C23 0.0383(18) 0.0366(17) 0.0172(12) -0.0038(11) -0.0008(12) 0.0151(14)
C24 0.0408(19) 0.0247(16) 0.0304(15) -0.0088(12) -0.0101(13) 0.0073(13)
C25 0.0337(18) 0.0231(16) 0.048(2) 0.0005(14) 0.0038(15) -0.0056(13)
C26 0.0231(14) 0.0323(17) 0.0276(14) -0.0025(12) 0.0051(11) -0.0059(12)

loop_
_atom_type_symbol
_atom_type_description
_atom_type_scat_dispersion_real
_atom_type_scat_dispersion_imag
_atom_type_scat_source
C C 0.0033 0.0016 'International Tables Vol C Tables 4.2.6.8 and 6.1.1.4'
H H 0.0000 0.0000 'International Tables Vol C Tables 4.2.6.8 and 6.1.1.4'
N N 0.0061 0.0033 'International Tables Vol C Tables 4.2.6.8 and 6.1.1.4'
O O 0.0106 0.0060 'International Tables Vol C Tables 4.2.6.8 and 6.1.1.4'
P P 0.1023 0.0942 'International Tables Vol C Tables 4.2.6.8 and 6.1.1.4'
Au Au -2.0133 8.8022 'International Tables Vol C Tables 4.2.6.8 and 6.1.1.4'

loop_
_geom_angle_atom_site_label_1
_geom_angle_atom_site_label_2
_geom_angle_atom_site_label_3
_geom_angle
_geom_angle_site_symmetry_1
C1 Au1 C1 175.93(18) 2_655
C2 C1 Au1 173.7(3) .
C1 C2 C3' 171.1(4) .
C1 C2 C3 167.1(4) .
C3' C2 C3 21.7(3) .
C3 O1 H1A 109.5 .
O1 C3 C2 112.3(5) .
O1 C3 C8 107.9(5) .
C2 C3 C8 114.0(6) .
O1 C3 C4 102.4(6) .
C2 C3 C4 110.1(5) .
C8 C3 C4 109.4(5) .
C5 C4 C3 111.4(5) .
C5 C4 H4A 109.3 .
C3 C4 H4A 109.3 .
C5 C4 H4B 109.3 .
C3 C4 H4B 109.3 .
H4A C4 H4B 108.0 .
C4 C5 C6 109.2(5) .
C4 C5 H5A 109.8 .
C6 C5 H5A 109.8 .
C4 C5 H5B 109.8 .
C6 C5 H5B 109.8 .
H5A C5 H5B 108.3 .
C7 C6 C5 108.8(5) .
C7 C6 H6A 109.9 .
C5 C6 H6A 109.9 .
C7 C6 H6B 109.9 .
C5 C6 H6B 109.9 .
H6A C6 H6B 108.3 .
C8 C7 C6 111.8(6) .
C8 C7 H7A 109.3 .
C6 C7 H7A 109.3 .
C8 C7 H7B 109.3 .
C6 C7 H7B 109.3 .
H7A C7 H7B 107.9 .
C7 C8 C3 112.5(5) .
C7 C8 H8A 109.1 .
C3 C8 H8A 109.1 .
C7 C8 H8B 109.1 .
C3 C8 H8B 109.1 .
H8A C8 H8B 107.8 .
C3' O1' H1B 109.5 .
O1' C3' C2 105.7(5) .
O1' C3' C8' 111.5(6) .
C2 C3' C8' 110.4(5) .
O1' C3' C4' 106.1(6) .
C2 C3' C4' 110.0(5) .
C8' C3' C4' 112.8(5) .
C5' C4' C3' 110.7(5) .
C5' C4' H4C 109.5 .
C3' C4' H4C 109.5 .
C5' C4' H4D 109.5 .
C3' C4' H4D 109.5 .
H4C C4' H4D 108.1 .
C6' C5' C4' 112.9(5) .
C6' C5' H5C 109.0 .
C4' C5' H5C 109.0 .
C6' C5' H5D 109.0 .
C4' C5' H5D 109.0 .
H5C C5' H5D 107.8 .
C7' C6' C5' 111.4(5) .
C7' C6' H6C 109.3 .
C5' C6' H6C 109.3 .
C7' C6' H6D 109.3 .
C5' C6' H6D 109.3 .
H6C C6' H6D 108.0 .
C6' C7' C8' 110.7(5) .
C6' C7' H7C 109.5 .
C8' C7' H7C 109.5 .
C6' C7' H7D 109.5 .
C8' C7' H7D 109.5 .
H7C C7' H7D 108.1 .
C7' C8' C3' 110.6(5) .
C7' C8' H8C 109.5 .
C3' C8' H8C 109.5 .
C7' C8' H8D 109.5 .
C3' C8' H8D 109.5 .
H8C C8' H8D 108.1 .
N1 P1 C21 113.79(13) .
N1 P1 C9 110.99(9) .
C21 P1 C9 108.82(13) .
N1 P1 C15 110.21(13) .
C21 P1 C15 106.33(13) .
C9 P1 C15 106.33(13) .
P1 N1 P1 136.0(2) 2_656
C14 C9 C10 119.7(3) .
C14 C9 P1 120.6(2) .
C10 C9 P1 119.7(2) .
C11 C10 C9 119.5(3) .
C11 C10 H10A 120.2 .
C9 C10 H10A 120.2 .
C12 C11 C10 119.9(3) .
C12 C11 H11A 120.0 .
C10 C11 H11A 120.0 .
C13 C12 C11 121.0(3) .
C13 C12 H12A 119.5 .
C11 C12 H12A 119.5 .
C12 C13 C14 119.6(3) .
C12 C13 H13A 120.2 .
C14 C13 H13A 120.2 .
C13 C14 C9 120.3(3) .
C13 C14 H14A 119.9 .
C9 C14 H14A 119.9 .
C16 C15 C20 119.2(3) .
C16 C15 P1 120.4(2) .
C20 C15 P1 120.3(2) .
C15 C16 C17 120.5(3) .
C15 C16 H16A 119.7 .
C17 C16 H16A 119.7 .
C18 C17 C16 119.4(4) .
C18 C17 H17A 120.3 .
C16 C17 H17A 120.3 .
C19 C18 C17 120.7(3) .
C19 C18 H18A 119.6 .
C17 C18 H18A 119.6 .
C18 C19 C20 119.9(3) .
C18 C19 H19A 120.1 .
C20 C19 H19A 120.1 .
C19 C20 C15 120.3(3) .
C19 C20 H20A 119.9 .
C15 C20 H20A 119.9 .
C26 C21 C22 119.2(3) .
C26 C21 P1 122.5(2) .
C22 C21 P1 118.1(2) .
C23 C22 C21 120.7(3) .
C23 C22 H22A 119.7 .
C21 C22 H22A 119.7 .
C22 C23 C24 119.9(3) .
C22 C23 H23A 120.0 .
C24 C23 H23A 120.0 .
C25 C24 C23 119.7(3) .
C25 C24 H24A 120.1 .
C23 C24 H24A 120.1 .
C24 C25 C26 121.0(3) .
C24 C25 H25A 119.5 .
C26 C25 H25A 119.5 .
C25 C26 C21 119.5(3) .
C25 C26 H26A 120.3 .
C21 C26 H26A 120.3 .

loop_
_geom_bond_atom_site_label_1
_geom_bond_atom_site_label_2
_geom_bond_distance
_geom_bond_site_symmetry_2
Au1 C1 1.991(3) 2_655
Au1 C1 1.992(3) .
C1 C2 1.203(4) .
C2 C3' 1.471(6) .
C2 C3 1.514(6) .
O1 C3 1.460(9) .
O1 H1A 0.8400 .
C3 C8 1.532(9) .
C3 C4 1.542(8) .
C4 C5 1.511(9) .
C4 H4A 0.9900 .
C4 H4B 0.9900 .
C5 C6 1.535(8) .
C5 H5A 0.9900 .
C5 H5B 0.9900 .
C6 C7 1.519(8) .
C6 H6A 0.9900 .
C6 H6B 0.9900 .
C7 C8 1.511(8) .
C7 H7A 0.9900 .
C7 H7B 0.9900 .
C8 H8A 0.9900 .
C8 H8B 0.9900 .
O1' C3' 1.435(8) .
O1' H1B 0.8400 .
C3' C8' 1.521(9) .
C3' C4' 1.523(9) .
C4' C5' 1.522(7) .
C4' H4C 0.9900 .
C4' H4D 0.9900 .
C5' C6' 1.518(8) .
C5' H5C 0.9900 .
C5' H5D 0.9900 .
C6' C7' 1.515(8) .
C6' H6C 0.9900 .
C6' H6D 0.9900 .
C7' C8' 1.518(7) .
C7' H7C 0.9900 .
C7' H7D 0.9900 .
C8' H8C 0.9900 .
C8' H8D 0.9900 .
P1 N1 1.5860(14) .
P1 C21 1.795(3) .
P1 C9 1.795(3) .
P1 C15 1.796(3) .
N1 P1 1.5860(13) 2_656
C9 C14 1.391(4) .
C9 C10 1.393(4) .
C10 C11 1.389(5) .
C10 H10A 0.9500 .
C11 C12 1.382(5) .
C11 H11A 0.9500 .
C12 C13 1.371(5) .
C12 H12A 0.9500 .
C13 C14 1.385(4) .
C13 H13A 0.9500 .
C14 H14A 0.9500 .
C15 C16 1.379(5) .
C15 C20 1.398(4) .
C16 C17 1.390(4) .
C16 H16A 0.9500 .
C17 C18 1.383(6) .
C17 H17A 0.9500 .
C18 C19 1.372(6) .
C18 H18A 0.9500 .
C19 C20 1.381(4) .
C19 H19A 0.9500 .
C20 H20A 0.9500 .
C21 C26 1.390(4) .
C21 C22 1.395(4) .
C22 C23 1.379(5) .
C22 H22A 0.9500 .
C23 C24 1.383(5) .
C23 H23A 0.9500 .
C24 C25 1.375(5) .
C24 H24A 0.9500 .
C25 C26 1.388(4) .
C25 H25A 0.9500 .
C26 H26A 0.9500 .

loop_
_geom_torsion_atom_site_label_1
_geom_torsion_atom_site_label_2
_geom_torsion_atom_site_label_3
_geom_torsion_atom_site_label_4
_geom_torsion
_geom_torsion_site_symmetry_1
_geom_torsion_site_symmetry_4
C1 Au1 C1 C2 -19(2) 2_655 .
Au1 C1 C2 C3' 175(2) . .
Au1 C1 C2 C3 -19(4) . .
C1 C2 C3 O1 43(2) . .
C3' C2 C3 O1 -142.9(16) . .
C1 C2 C3 C8 166.1(15) . .
C3' C2 C3 C8 -19.8(11) . .
C1 C2 C3 C4 -71(2) . .
C3' C2 C3 C4 103.6(15) . .
O1 C3 C4 C5 170.2(5) . .
C2 C3 C4 C5 -70.1(7) . .
C8 C3 C4 C5 55.9(7) . .
C3 C4 C5 C6 -60.9(6) . .
C4 C5 C6 C7 60.8(7) . .
C5 C6 C7 C8 -58.2(7) . .
C6 C7 C8 C3 55.1(7) . .
O1 C3 C8 C7 -163.1(5) . .
C2 C3 C8 C7 71.3(7) . .
C4 C3 C8 C7 -52.4(7) . .
C1 C2 C3' O1' -164(3) . .
C3 C2 C3' O1' 24.7(10) . .
C1 C2 C3' C8' -43(3) . .
C3 C2 C3' C8' 145.3(16) . .
C1 C2 C3' C4' 82(3) . .
C3 C2 C3' C4' -89.5(14) . .
O1' C3' C4' C5' 69.8(6) . .
C2 C3' C4' C5' -176.3(5) . .
C8' C3' C4' C5' -52.6(7) . .
C3' C4' C5' C6' 51.6(7) . .
C4' C5' C6' C7' -54.2(7) . .
C5' C6' C7' C8' 56.3(7) . .
C6' C7' C8' C3' -56.8(7) . .
O1' C3' C8' C7' -63.6(7) . .
C2 C3' C8' C7' 179.2(5) . .
C4' C3' C8' C7' 55.7(8) . .
C21 P1 N1 P1 -17.43(10) . 2_656
C9 P1 N1 P1 105.72(11) . 2_656
C15 P1 N1 P1 -136.75(10) . 2_656
N1 P1 C9 C14 159.9(3) . .
C21 P1 C9 C14 -74.1(3) . .
C15 P1 C9 C14 40.0(3) . .
N1 P1 C9 C10 -19.2(3) . .
C21 P1 C9 C10 106.8(3) . .
C15 P1 C9 C10 -139.1(3) . .
C14 C9 C10 C11 1.0(5) . .
P1 C9 C10 C11 -179.9(3) . .
C9 C10 C11 C12 -0.9(7) . .
C10 C11 C12 C13 1.2(7) . .
C11 C12 C13 C14 -1.5(7) . .
C12 C13 C14 C9 1.5(6) . .
C10 C9 C14 C13 -1.3(5) . .
P1 C9 C14 C13 179.6(3) . .
N1 P1 C15 C16 -30.8(3) . .
C21 P1 C15 C16 -154.6(2) . .
C9 P1 C15 C16 89.6(3) . .
N1 P1 C15 C20 153.9(2) . .
C21 P1 C15 C20 30.2(3) . .
C9 P1 C15 C20 -85.7(3) . .
C20 C15 C16 C17 -0.2(5) . .
P1 C15 C16 C17 -175.5(3) . .
C15 C16 C17 C18 0.2(6) . .
C16 C17 C18 C19 -0.2(6) . .
C17 C18 C19 C20 0.3(6) . .
C18 C19 C20 C15 -0.3(5) . .
C16 C15 C20 C19 0.3(5) . .
P1 C15 C20 C19 175.6(3) . .
N1 P1 C21 C26 107.7(2) . .
C9 P1 C21 C26 -16.6(3) . .
C15 P1 C21 C26 -130.8(2) . .
N1 P1 C21 C22 -66.8(2) . .
C9 P1 C21 C22 168.8(2) . .
C15 P1 C21 C22 54.7(2) . .
C26 C21 C22 C23 0.5(4) . .
P1 C21 C22 C23 175.2(2) . .
C21 C22 C23 C24 -0.1(4) . .
C22 C23 C24 C25 -0.5(5) . .
C23 C24 C25 C26 0.6(5) . .
C24 C25 C26 C21 -0.2(5) . .
C22 C21 C26 C25 -0.3(4) . .
P1 C21 C26 C25 -174.8(2) . .
